data_4077568
loop_
_publ_author_name
'Werner, Helmut'
'Canepa, Giuseppe'
'Ilg, Kerstin'
'Wolf, Justin'

_publ_section_title
;
 Half-Sandwich Type Rhodium(I) Complexes with Arenes and Functionalized
 Arenes C6H5X(CH2)nPR2(R =iPr,tBu) as Nonchelating and Chelating Ligands
;
_journal_issue 23
_journal_name_full Organometallics
_journal_page_first 4756
_journal_paper_doi 10.1021/om0004646
_journal_volume 19
_journal_year 2000
_chemical_formula_sum 'C17 H29 F6 P2 Rh'
_chemical_formula_weight 512.25
_chemical_melting_point '180_C (decay)'
_chemical_name_systematic
; 
 ? 
;
_space_group_IT_number 14
_symmetry_cell_setting monoclinic
_symmetry_Int_Tables_number 14
_symmetry_space_group_name_Hall '-P 2yn'
_symmetry_space_group_name_H-M 'P 1 21/n 1'
_atom_sites_solution_hydrogens geom
_atom_sites_solution_primary direct
_atom_sites_solution_secondary difmap
_audit_creation_method SHELXL-97
_cell_angle_alpha 90.00
_cell_angle_beta 92.91(3)
_cell_angle_gamma 90.00
_cell_formula_units_Z 4
_cell_length_a 8.7487(17)
_cell_length_b 17.578(4)
_cell_length_c 13.270(3)
_cell_measurement_reflns_used 25
_cell_measurement_temperature 193(2)
_cell_measurement_theta_max 15
_cell_measurement_theta_min 10
_cell_volume 2038.1(8)
_computing_cell_refinement 'CAD4 (Enraf-Nonius)'
_computing_data_collection 'CAD4 (Enraf-Nonius)'
_computing_data_reduction 'BEGIN (SDP)'
_computing_structure_refinement 'SHELXL-97 (Sheldrick, 1997)'
_computing_structure_solution 'SHELXS-97 (Sheldrick, 1990)'
_diffrn_ambient_temperature 193(2)
_diffrn_measured_fraction_theta_full 0.999
_diffrn_measured_fraction_theta_max 0.999
_diffrn_measurement_device_type 'CAD4 (Enraf-Nonius)'
_diffrn_measurement_method OMEGA-THETA-SCAN
_diffrn_radiation_monochromator graphite
_diffrn_radiation_source 'fine-focus sealed tube'
_diffrn_radiation_type MoK\a
_diffrn_radiation_wavelength 0.71073
_diffrn_reflns_av_R_equivalents 0.0275
_diffrn_reflns_av_sigmaI/netI 0.0515
_diffrn_reflns_limit_h_max 10
_diffrn_reflns_limit_h_min -10
_diffrn_reflns_limit_k_max 3
_diffrn_reflns_limit_k_min -20
_diffrn_reflns_limit_l_max 15
_diffrn_reflns_limit_l_min 0
_diffrn_reflns_number 4505
_diffrn_reflns_theta_full 24.98
_diffrn_reflns_theta_max 24.98
_diffrn_reflns_theta_min 2.32
_diffrn_standards_decay_% 2.5
_diffrn_standards_interval_time 3600
_diffrn_standards_number 2
_exptl_absorpt_coefficient_mu 1.047
_exptl_absorpt_correction_T_max 1.00
_exptl_absorpt_correction_T_min 0.80
_exptl_absorpt_correction_type empirical
_exptl_absorpt_process_details
;
 empirical absorption correction by psi-scans from 8 reflections 
 with chi-angles near 90 degrees
;
_exptl_crystal_colour yellow
_exptl_crystal_density_diffrn 1.669
_exptl_crystal_density_method 'not measured'
_exptl_crystal_description prism
_exptl_crystal_F_000 1040
_exptl_crystal_size_max 0.18
_exptl_crystal_size_mid 0.16
_exptl_crystal_size_min 0.15
_refine_diff_density_max 0.615
_refine_diff_density_min -0.668
_refine_diff_density_rms 0.106
_refine_ls_extinction_method none
_refine_ls_goodness_of_fit_ref 0.997
_refine_ls_hydrogen_treatment mixed
_refine_ls_matrix_type full
_refine_ls_number_parameters 276
_refine_ls_number_reflns 3584
_refine_ls_number_restraints 188
_refine_ls_restrained_S_all 1.034
_refine_ls_R_factor_all 0.0761
_refine_ls_R_factor_gt 0.0484
_refine_ls_shift/su_max 0.000
_refine_ls_shift/su_mean 0.000
_refine_ls_structure_factor_coef Fsqd
_refine_ls_weighting_details 'calc w=1/[\s^2^(Fo^2^)+(0.0452P)^2^+6.7551P] where P=(Fo^2^+2Fc^2^)/3'
_refine_ls_weighting_scheme calc
_refine_ls_wR_factor_gt 0.1027
_refine_ls_wR_factor_ref 0.1207
_reflns_number_gt 2620
_reflns_number_total 3584
_reflns_threshold_expression >2sigma(I)
_cod_data_source_file om0004646.cif
_cod_data_source_block 19
_cod_original_cell_volume 2038.1(7)
_cod_original_sg_symbol_H-M P21/n
_cod_database_code 4077568

loop_
_symmetry_equiv_pos_as_xyz
'x, y, z'
'-x+1/2, y+1/2, -z+1/2'
'-x, -y, -z'
'x-1/2, -y-1/2, z-1/2'

loop_
_atom_site_label
_atom_site_type_symbol
_atom_site_fract_x
_atom_site_fract_y
_atom_site_fract_z
_atom_site_U_iso_or_equiv
_atom_site_adp_type
_atom_site_occupancy
_atom_site_symmetry_multiplicity
_atom_site_calc_flag
_atom_site_refinement_flags
_atom_site_disorder_assembly
_atom_site_disorder_group
Rh Rh 0.24219(6) 0.39434(3) 0.32856(3) 0.03810(17) Uani 1 1 d . . .
P1 P 0.33316(16) 0.38123(8) 0.17382(10) 0.0264(3) Uani 1 1 d . . .
C1 C 0.1730(7) 0.5176(4) 0.3057(5) 0.0433(16) Uani 1 1 d . . .
C2 C 0.2794(9) 0.5160(4) 0.3897(6) 0.060(2) Uani 1 1 d . . .
H2 H 0.3680 0.5472 0.3904 0.073 Uiso 1 1 calc R . .
C3 C 0.2547(9) 0.4691(5) 0.4706(6) 0.066(2) Uani 1 1 d . . .
H3 H 0.3274 0.4674 0.5263 0.079 Uiso 1 1 calc R . .
C4 C 0.1214(9) 0.4236(5) 0.4708(5) 0.059(2) Uani 1 1 d . . .
H4 H 0.1067 0.3896 0.5251 0.071 Uiso 1 1 calc R . .
C5 C 0.0109(8) 0.4286(5) 0.3908(5) 0.0539(18) Uani 1 1 d . . .
H5 H -0.0808 0.3998 0.3924 0.065 Uiso 1 1 calc R . .
C6 C 0.0357(7) 0.4760(4) 0.3090(5) 0.0434(16) Uani 1 1 d . . .
H6 H -0.0400 0.4802 0.2553 0.052 Uiso 1 1 calc R . .
C7 C 0.2012(8) 0.5680(4) 0.2166(6) 0.0528(19) Uani 1 1 d . . .
H7A H 0.3002 0.5944 0.2294 0.063 Uiso 1 1 calc R . .
H7B H 0.1202 0.6074 0.2117 0.063 Uiso 1 1 calc R . .
C8 C 0.2045(7) 0.5275(4) 0.1164(5) 0.0467(17) Uani 1 1 d . . .
H8A H 0.2082 0.5660 0.0621 0.056 Uiso 1 1 calc R . .
H8B H 0.1082 0.4984 0.1052 0.056 Uiso 1 1 calc R . .
C9 C 0.3404(7) 0.4728(3) 0.1080(5) 0.0384(14) Uani 1 1 d . . .
H9A H 0.4341 0.4997 0.1333 0.046 Uiso 1 1 calc R . .
H9B H 0.3521 0.4622 0.0355 0.046 Uiso 1 1 calc R . .
C10 C 0.5324(6) 0.3466(3) 0.1716(5) 0.0364(14) Uani 1 1 d . . .
H10 H 0.5341 0.2945 0.2018 0.044 Uiso 1 1 calc R . .
C11 C 0.2254(7) 0.3199(3) 0.0810(4) 0.0367(14) Uani 1 1 d . . .
H11 H 0.2640 0.3335 0.0137 0.044 Uiso 1 1 calc R . .
C12 C 0.5879(9) 0.3389(6) 0.0653(6) 0.080(3) Uani 1 1 d . . .
H12A H 0.5972 0.3895 0.0352 0.120 Uiso 1 1 calc R . .
H12B H 0.5144 0.3085 0.0242 0.120 Uiso 1 1 calc R . .
H12C H 0.6879 0.3136 0.0680 0.120 Uiso 1 1 calc R . .
C13 C 0.6413(9) 0.3952(5) 0.2370(8) 0.082(3) Uani 1 1 d U . .
H13A H 0.7398 0.3690 0.2467 0.123 Uiso 1 1 calc R . .
H13B H 0.5978 0.4037 0.3026 0.123 Uiso 1 1 calc R . .
H13C H 0.6566 0.4442 0.2038 0.123 Uiso 1 1 calc R . .
C14 C 0.0556(7) 0.3382(4) 0.0743(6) 0.0557(19) Uani 1 1 d . . .
H14A H 0.0044 0.3069 0.0216 0.084 Uiso 1 1 calc R . .
H14B H 0.0410 0.3921 0.0578 0.084 Uiso 1 1 calc R . .
H14C H 0.0116 0.3273 0.1392 0.084 Uiso 1 1 calc R . .
C15 C 0.2513(10) 0.2345(4) 0.0924(7) 0.074(3) Uani 1 1 d . . .
H15A H 0.1952 0.2155 0.1493 0.111 Uiso 1 1 calc R . .
H15B H 0.3609 0.2244 0.1048 0.111 Uiso 1 1 calc R . .
H15C H 0.2146 0.2086 0.0304 0.111 Uiso 1 1 calc R . .
C20 C 0.288(3) 0.279(2) 0.357(2) 0.059(7) Uani 0.50 1 d PU . .
H20A H 0.2204 0.2532 0.4040 0.071 Uiso 0.50 1 calc PR . .
H20B H 0.3094 0.2474 0.2974 0.071 Uiso 0.50 1 calc PR . .
C21 C 0.412(3) 0.3194(10) 0.4010(15) 0.062(5) Uani 0.50 1 d PU . .
H21A H 0.5108 0.3147 0.3686 0.074 Uiso 0.50 1 calc PR . .
H21B H 0.4214 0.3205 0.4756 0.074 Uiso 0.50 1 calc PR . .
C20^ C 0.189(3) 0.2745(9) 0.3360(15) 0.067(5) Uani 0.50 1 d PU . .
H20C H 0.1055 0.2598 0.3801 0.080 Uiso 0.50 1 calc PR . .
H20D H 0.1871 0.2460 0.2716 0.080 Uiso 0.50 1 calc PR . .
C21^ C 0.335(4) 0.288(2) 0.384(2) 0.063(7) Uani 0.50 1 d PU . .
H21C H 0.4246 0.2681 0.3503 0.076 Uiso 0.50 1 calc PR . .
H21D H 0.3431 0.2820 0.4587 0.076 Uiso 0.50 1 calc PR . .
P2 P 0.28805(19) 0.35201(10) -0.23733(12) 0.0406(4) Uani 1 1 d . . .
F1 F 0.2356(8) 0.2837(3) -0.1718(4) 0.0742(17) Uani 0.831(6) 1 d PU A 1
F3 F 0.3307(10) 0.4248(4) -0.3018(4) 0.095(2) Uani 0.831(6) 1 d PU A 1
F6 F 0.4374(7) 0.3619(4) -0.1682(5) 0.094(2) Uani 0.831(6) 1 d PU A 1
F5 F 0.1283(6) 0.3485(3) -0.3020(4) 0.0705(17) Uani 0.831(6) 1 d PU A 1
F2 F 0.3552(8) 0.2978(4) -0.3138(5) 0.099(2) Uani 0.831(6) 1 d PU A 1
F4 F 0.2078(9) 0.4096(4) -0.1614(5) 0.093(2) Uani 0.831(6) 1 d PU A 1
F1^ F 0.423(4) 0.3810(17) -0.305(2) 0.0742(17) Uani 0.17 1 d PU A 2
F2^ F 0.160(4) 0.320(2) -0.177(3) 0.099(2) Uani 0.17 1 d PU A 2
F5^ F 0.234(3) 0.3009(18) -0.337(2) 0.0705(17) Uani 0.17 1 d PU A 2
F6^ F 0.336(4) 0.402(2) -0.148(3) 0.094(2) Uani 0.17 1 d PU A 2
F4^ F 0.428(4) 0.291(2) -0.197(2) 0.093(2) Uani 0.17 1 d PU A 2
F3^ F 0.192(5) 0.4134(19) -0.285(2) 0.095(2) Uani 0.17 1 d PU A 2

loop_
_atom_site_aniso_label
_atom_site_aniso_U_11
_atom_site_aniso_U_22
_atom_site_aniso_U_33
_atom_site_aniso_U_23
_atom_site_aniso_U_13
_atom_site_aniso_U_12
Rh 0.0505(3) 0.0380(3) 0.0263(2) 0.0028(2) 0.00716(19) 0.0110(2)
P1 0.0253(7) 0.0275(8) 0.0264(7) 0.0043(6) 0.0019(5) 0.0006(6)
C1 0.045(4) 0.033(3) 0.052(4) -0.011(3) 0.001(3) 0.011(3)
C2 0.052(4) 0.054(5) 0.074(6) -0.023(4) -0.010(4) 0.007(4)
C3 0.062(5) 0.087(6) 0.047(4) -0.024(4) -0.012(4) 0.019(5)
C4 0.066(5) 0.085(6) 0.027(3) -0.003(4) 0.012(3) 0.029(5)
C5 0.039(4) 0.078(5) 0.046(4) 0.004(4) 0.015(3) 0.010(4)
C6 0.030(3) 0.057(4) 0.043(4) 0.002(3) 0.000(3) 0.004(3)
C7 0.047(4) 0.025(3) 0.087(6) 0.004(4) 0.011(4) 0.003(3)
C8 0.042(4) 0.041(4) 0.058(4) 0.027(3) 0.010(3) 0.009(3)
C9 0.042(3) 0.034(3) 0.040(3) 0.012(3) 0.009(3) 0.003(3)
C10 0.029(3) 0.034(3) 0.046(4) 0.009(3) 0.000(3) 0.006(3)
C11 0.041(3) 0.041(3) 0.028(3) -0.003(3) -0.008(3) -0.005(3)
C12 0.054(5) 0.119(8) 0.070(5) 0.036(5) 0.035(4) 0.037(5)
C13 0.048(4) 0.062(5) 0.132(7) -0.020(5) -0.033(4) 0.007(4)
C14 0.038(4) 0.058(4) 0.069(5) -0.004(4) -0.015(3) -0.008(3)
C15 0.089(6) 0.049(5) 0.082(6) -0.014(4) -0.026(5) -0.007(4)
C20 0.091(16) 0.050(12) 0.036(15) 0.028(10) -0.007(11) 0.025(12)
C21 0.100(14) 0.048(12) 0.036(8) 0.014(9) -0.011(10) 0.031(9)
C20^ 0.117(15) 0.028(8) 0.058(11) 0.023(7) 0.030(12) 0.007(11)
C21^ 0.112(18) 0.052(16) 0.027(15) 0.023(13) 0.022(13) 0.039(15)
P2 0.0414(9) 0.0452(10) 0.0350(9) -0.0005(7) -0.0003(7) -0.0096(8)
F1 0.105(4) 0.061(3) 0.056(3) 0.012(3) -0.008(3) -0.035(3)
F3 0.144(5) 0.080(4) 0.060(3) 0.018(3) -0.003(4) -0.047(4)
F6 0.064(4) 0.126(5) 0.086(4) 0.007(4) -0.032(3) -0.029(3)
F5 0.057(3) 0.092(4) 0.060(3) 0.007(3) -0.017(2) -0.002(3)
F2 0.099(4) 0.115(5) 0.087(4) -0.033(3) 0.027(3) 0.034(4)
F4 0.123(5) 0.091(4) 0.065(3) -0.018(3) 0.011(3) 0.027(4)
F1^ 0.105(4) 0.061(3) 0.056(3) 0.012(3) -0.008(3) -0.035(3)
F2^ 0.099(4) 0.115(5) 0.087(4) -0.033(3) 0.027(3) 0.034(4)
F5^ 0.057(3) 0.092(4) 0.060(3) 0.007(3) -0.017(2) -0.002(3)
F6^ 0.064(4) 0.126(5) 0.086(4) 0.007(4) -0.032(3) -0.029(3)
F4^ 0.123(5) 0.091(4) 0.065(3) -0.018(3) 0.011(3) 0.027(4)
F3^ 0.144(5) 0.080(4) 0.060(3) 0.018(3) -0.003(4) -0.047(4)

loop_
_atom_type_symbol
_atom_type_description
_atom_type_scat_dispersion_real
_atom_type_scat_dispersion_imag
_atom_type_scat_source
C C 0.0033 0.0016 'International Tables Vol C Tables 4.2.6.8 and 6.1.1.4'
H H 0.0000 0.0000 'International Tables Vol C Tables 4.2.6.8 and 6.1.1.4'
F F 0.0171 0.0103 'International Tables Vol C Tables 4.2.6.8 and 6.1.1.4'
P P 0.1023 0.0942 'International Tables Vol C Tables 4.2.6.8 and 6.1.1.4'
Rh Rh -1.1178 0.9187 'International Tables Vol C Tables 4.2.6.8 and 6.1.1.4'

loop_
_geom_angle_atom_site_label_1
_geom_angle_atom_site_label_2
_geom_angle_atom_site_label_3
_geom_angle
C20 Rh C21^ 15.2(9)
C20 Rh C20^ 24.3(7)
C21^ Rh C20^ 38.6(8)
C20 Rh C21 38.3(8)
C21^ Rh C21 23.6(7)
C20^ Rh C21 62.2(7)
C20 Rh P1 89.5(9)
C21^ Rh P1 94.6(8)
C20^ Rh P1 91.7(5)
C21 Rh P1 94.4(6)
C20 Rh C1 174.7(9)
C21^ Rh C1 165.7(8)
C20^ Rh C1 151.8(6)
C21 Rh C1 144.2(5)
P1 Rh C1 94.59(17)
C20 Rh C4 99.4(9)
C21^ Rh C4 95.4(8)
C20^ Rh C4 94.1(6)
C21 Rh C4 96.1(6)
P1 Rh C4 169.48(19)
C1 Rh C4 76.2(3)
C20 Rh C3 114.0(8)
C21^ Rh C3 102.2(8)
C20^ Rh C3 121.5(6)
C21 Rh C3 88.9(6)
P1 Rh C3 143.4(2)
C1 Rh C3 64.1(3)
C4 Rh C3 36.1(3)
C20 Rh C2 144.3(7)
C21^ Rh C2 129.7(8)
C20^ Rh C2 156.3(6)
C21 Rh C2 109.0(5)
P1 Rh C2 111.5(2)
C1 Rh C2 36.1(2)
C4 Rh C2 63.9(3)
C3 Rh C2 34.9(3)
C20 Rh C5 110.5(9)
C21^ Rh C5 115.2(8)
C20^ Rh C5 92.4(6)
C21 Rh C5 126.3(7)
P1 Rh C5 135.34(18)
C1 Rh C5 64.2(3)
C4 Rh C5 35.7(2)
C3 Rh C5 64.0(3)
C2 Rh C5 75.0(3)
C20 Rh C6 139.5(8)
C21^ Rh C6 148.9(8)
C20^ Rh C6 116.1(6)
C21 Rh C6 159.9(6)
P1 Rh C6 105.74(16)
C1 Rh C6 35.8(2)
C4 Rh C6 63.8(2)
C3 Rh C6 75.0(3)
C2 Rh C6 63.8(2)
C5 Rh C6 35.2(2)
C9 P1 C10 103.1(3)
C9 P1 C11 102.9(3)
C10 P1 C11 104.2(3)
C9 P1 Rh 111.5(2)
C10 P1 Rh 115.2(2)
C11 P1 Rh 118.2(2)
C6 C1 C2 119.5(7)
C6 C1 C7 120.2(6)
C2 C1 C7 120.2(7)
C6 C1 Rh 73.8(4)
C2 C1 Rh 73.4(4)
C7 C1 Rh 127.9(4)
C3 C2 C1 120.2(7)
C3 C2 Rh 72.2(5)
C1 C2 Rh 70.5(4)
C2 C3 C4 120.1(7)
C2 C3 Rh 72.9(4)
C4 C3 Rh 70.9(4)
C5 C4 C3 120.0(7)
C5 C4 Rh 73.6(4)
C3 C4 Rh 73.0(4)
C6 C5 C4 119.9(7)
C6 C5 Rh 72.7(4)
C4 C5 Rh 70.8(4)
C5 C6 C1 120.1(6)
C5 C6 Rh 72.1(4)
C1 C6 Rh 70.3(3)
C1 C7 C8 115.1(5)
C7 C8 C9 114.1(6)
C8 C9 P1 118.0(4)
C13 C10 C12 111.1(7)
C13 C10 P1 111.8(5)
C12 C10 P1 113.0(4)
C14 C11 C15 110.8(6)
C14 C11 P1 112.2(4)
C15 C11 P1 116.0(5)
C21 C20 Rh 73.7(18)
C20 C21 Rh 68.0(16)
C21^ C20^ Rh 70.3(17)
C20^ C21^ Rh 71.1(16)
F3^ P2 F6^ 93(2)
F3^ P2 F2^ 94(2)
F6^ P2 F2^ 89.1(19)
F3^ P2 F2 113.1(13)
F6^ P2 F2 141.1(16)
F2^ P2 F2 116.0(14)
F3^ P2 F1 128.3(14)
F6^ P2 F1 94.9(14)
F2^ P2 F1 34.8(14)
F2 P2 F1 91.4(4)
F3^ P2 F6 127.2(13)
F6^ P2 F6 44.7(15)
F2^ P2 F6 110.5(15)
F2 P2 F6 96.9(4)
F1 P2 F6 91.1(3)
F3^ P2 F3 48.0(13)
F6^ P2 F3 83.9(14)
F2^ P2 F3 141.1(15)
F2 P2 F3 92.0(4)
F1 P2 F3 175.9(4)
F6 P2 F3 90.8(4)
F3^ P2 F1^ 86.8(17)
F6^ P2 F1^ 94.1(17)
F2^ P2 F1^ 176.5(17)
F2 P2 F1^ 60.6(11)
F1 P2 F1^ 143.2(13)
F6 P2 F1^ 71.1(11)
F3 P2 F1^ 40.9(11)
F3^ P2 F5 48.9(13)
F6^ P2 F5 129.8(16)
F2^ P2 F5 67.6(15)
F2 P2 F5 88.5(3)
F1 P2 F5 89.8(3)
F6 P2 F5 174.5(4)
F3 P2 F5 88.0(3)
F1^ P2 F5 111.1(11)
F3^ P2 F4 63.9(13)
F6^ P2 F4 42.3(15)
F2^ P2 F4 63.0(13)
F2 P2 F4 176.4(4)
F1 P2 F4 89.2(4)
F6 P2 F4 86.6(4)
F3 P2 F4 87.3(4)
F1^ P2 F4 120.4(12)
F5 P2 F4 87.9(4)
F3^ P2 F5^ 85.3(16)
F6^ P2 F5^ 177.8(18)
F2^ P2 F5^ 91.6(17)
F2 P2 F5^ 40.0(10)
F1 P2 F5^ 86.9(10)
F6 P2 F5^ 136.7(11)
F3 P2 F5^ 94.2(10)
F1^ P2 F5^ 85.2(14)
F5 P2 F5^ 48.8(10)
F4 P2 F5^ 136.5(11)
F3^ P2 F4^ 167.4(19)
F6^ P2 F4^ 87.1(18)
F2^ P2 F4^ 98.2(19)
F2 P2 F4^ 61.5(10)
F1 P2 F4^ 64.2(13)
F6 P2 F4^ 46.8(12)
F3 P2 F4^ 119.6(13)
F1^ P2 F4^ 80.7(17)
F5 P2 F4^ 137.9(13)
F4 P2 F4^ 121.8(10)
F5^ P2 F4^ 94.9(15)

loop_
_geom_bond_atom_site_label_1
_geom_bond_atom_site_label_2
_geom_bond_distance
Rh C20 2.10(4)
Rh C21^ 2.15(4)
Rh C20^ 2.162(17)
Rh C21 2.172(17)
Rh P1 2.2515(16)
Rh C1 2.266(6)
Rh C4 2.268(6)
Rh C3 2.296(7)
Rh C2 2.304(7)
Rh C5 2.304(6)
Rh C6 2.311(6)
P1 C9 1.834(6)
P1 C10 1.847(6)
P1 C11 1.857(6)
C1 C6 1.409(9)
C1 C2 1.416(10)
C1 C7 1.507(9)
C2 C3 1.379(11)
C3 C4 1.415(11)
C4 C5 1.401(10)
C5 C6 1.394(9)
C7 C8 1.510(10)
C8 C9 1.538(8)
C10 C13 1.518(9)
C10 C12 1.521(9)
C11 C14 1.519(8)
C11 C15 1.524(9)
C20 C21 1.40(3)
C20^ C21^ 1.43(3)
P2 F3^ 1.49(4)
P2 F6^ 1.51(3)
P2 F2^ 1.51(4)
P2 F2 1.531(6)
P2 F1 1.566(5)
P2 F6 1.567(6)
P2 F3 1.594(6)
P2 F1^ 1.60(3)
P2 F5 1.604(5)
P2 F4 1.614(6)
P2 F5^ 1.65(3)
P2 F4^ 1.69(3)

loop_
_geom_torsion_atom_site_label_1
_geom_torsion_atom_site_label_2
_geom_torsion_atom_site_label_3
_geom_torsion_atom_site_label_4
_geom_torsion
C20 Rh P1 C9 -174.8(7)
C21^ Rh P1 C9 -160.5(8)
C20^ Rh P1 C9 161.0(6)
C21 Rh P1 C9 -136.8(6)
C1 Rh P1 C9 8.5(3)
C4 Rh P1 C9 37.6(13)
C3 Rh P1 C9 -42.7(4)
C2 Rh P1 C9 -24.4(3)
C5 Rh P1 C9 65.8(4)
C6 Rh P1 C9 43.2(3)
C20 Rh P1 C10 -57.8(7)
C21^ Rh P1 C10 -43.5(8)
C20^ Rh P1 C10 -82.0(6)
C21 Rh P1 C10 -19.8(6)
C1 Rh P1 C10 125.5(3)
C4 Rh P1 C10 154.6(13)
C3 Rh P1 C10 74.3(4)
C2 Rh P1 C10 92.6(3)
C5 Rh P1 C10 -177.2(4)
C6 Rh P1 C10 160.2(3)
C20 Rh P1 C11 66.3(7)
C21^ Rh P1 C11 80.6(8)
C20^ Rh P1 C11 42.1(6)
C21 Rh P1 C11 104.3(6)
C1 Rh P1 C11 -110.4(3)
C4 Rh P1 C11 -81.3(13)
C3 Rh P1 C11 -161.6(4)
C2 Rh P1 C11 -143.3(3)
C5 Rh P1 C11 -53.1(4)
C6 Rh P1 C11 -75.7(3)
C20 Rh C1 C6 -30(8)
C21^ Rh C1 C6 -119(3)
C20^ Rh C1 C6 8.5(13)
C21 Rh C1 C6 -145.3(11)
P1 Rh C1 C6 110.7(4)
C4 Rh C1 C6 -64.1(4)
C3 Rh C1 C6 -100.4(5)
C2 Rh C1 C6 -128.4(6)
C5 Rh C1 C6 -28.2(4)
C20 Rh C1 C2 98(8)
C21^ Rh C1 C2 9(3)
C20^ Rh C1 C2 136.9(12)
C21 Rh C1 C2 -16.9(12)
P1 Rh C1 C2 -120.9(4)
C4 Rh C1 C2 64.3(5)
C3 Rh C1 C2 28.0(5)
C5 Rh C1 C2 100.2(5)
C6 Rh C1 C2 128.4(6)
C20 Rh C1 C7 -146(7)
C21^ Rh C1 C7 125(3)
C20^ Rh C1 C7 -107.5(13)
C21 Rh C1 C7 98.8(12)
P1 Rh C1 C7 -5.3(6)
C4 Rh C1 C7 180.0(6)
C3 Rh C1 C7 143.6(7)
C2 Rh C1 C7 115.6(8)
C5 Rh C1 C7 -144.2(7)
C6 Rh C1 C7 -116.0(7)
C6 C1 C2 C3 5.3(10)
C7 C1 C2 C3 -179.1(6)
Rh C1 C2 C3 -54.5(6)
C6 C1 C2 Rh 59.8(5)
C7 C1 C2 Rh -124.6(6)
C20 Rh C2 C3 -38.7(17)
C21^ Rh C2 C3 -44.8(12)
C20^ Rh C2 C3 5.8(16)
C21 Rh C2 C3 -58.0(8)
P1 Rh C2 C3 -160.8(4)
C1 Rh C2 C3 132.4(7)
C4 Rh C2 C3 29.5(4)
C5 Rh C2 C3 65.8(5)
C6 Rh C2 C3 101.6(5)
C20 Rh C2 C1 -171.0(16)
C21^ Rh C2 C1 -177.1(11)
C20^ Rh C2 C1 -126.6(15)
C21 Rh C2 C1 169.7(8)
P1 Rh C2 C1 66.8(4)
C4 Rh C2 C1 -102.9(5)
C3 Rh C2 C1 -132.4(7)
C5 Rh C2 C1 -66.5(4)
C6 Rh C2 C1 -30.8(4)
C1 C2 C3 C4 -1.3(11)
Rh C2 C3 C4 -55.0(6)
C1 C2 C3 Rh 53.7(6)
C20 Rh C3 C2 156.5(10)
C21^ Rh C3 C2 146.3(9)
C20^ Rh C3 C2 -177.3(8)
C21 Rh C3 C2 126.7(8)
P1 Rh C3 C2 30.8(6)
C1 Rh C3 C2 -28.9(4)
C4 Rh C3 C2 -131.4(7)
C5 Rh C3 C2 -101.3(5)
C6 Rh C3 C2 -65.5(5)
C20 Rh C3 C4 -72.1(10)
C21^ Rh C3 C4 -82.3(9)
C20^ Rh C3 C4 -45.9(8)
C21 Rh C3 C4 -101.9(8)
P1 Rh C3 C4 162.2(3)
C1 Rh C3 C4 102.5(5)
C2 Rh C3 C4 131.4(7)
C5 Rh C3 C4 30.1(4)
C6 Rh C3 C4 65.9(5)
C2 C3 C4 C5 -2.9(11)
Rh C3 C4 C5 -58.8(6)
C2 C3 C4 Rh 55.9(7)
C20 Rh C4 C5 -112.4(8)
C21^ Rh C4 C5 -127.1(9)
C20^ Rh C4 C5 -88.4(8)
C21 Rh C4 C5 -150.9(7)
P1 Rh C4 C5 34.8(16)
C1 Rh C4 C5 64.7(5)
C3 Rh C4 C5 129.5(7)
C2 Rh C4 C5 100.9(5)
C6 Rh C4 C5 28.7(4)
C20 Rh C4 C3 118.2(8)
C21^ Rh C4 C3 103.4(9)
C20^ Rh C4 C3 142.1(7)
C21 Rh C4 C3 79.7(7)
P1 Rh C4 C3 -94.6(13)
C1 Rh C4 C3 -64.8(5)
C2 Rh C4 C3 -28.5(4)
C5 Rh C4 C3 -129.5(7)
C6 Rh C4 C3 -100.7(5)
C3 C4 C5 C6 2.9(11)
Rh C4 C5 C6 -55.6(6)
C3 C4 C5 Rh 58.5(6)
C20 Rh C5 C6 -151.5(8)
C21^ Rh C5 C6 -167.2(9)
C20^ Rh C5 C6 -134.8(7)
C21 Rh C5 C6 168.4(7)
P1 Rh C5 C6 -40.0(5)
C1 Rh C5 C6 28.7(4)
C4 Rh C5 C6 131.5(7)
C3 Rh C5 C6 101.1(5)
C2 Rh C5 C6 65.6(4)
C20 Rh C5 C4 77.0(9)
C21^ Rh C5 C4 61.3(10)
C20^ Rh C5 C4 93.7(7)
C21 Rh C5 C4 37.0(9)
P1 Rh C5 C4 -171.5(4)
C1 Rh C5 C4 -102.8(5)
C3 Rh C5 C4 -30.4(5)
C2 Rh C5 C4 -65.9(5)
C6 Rh C5 C4 -131.5(7)
C4 C5 C6 C1 1.2(10)
Rh C5 C6 C1 -53.5(6)
C4 C5 C6 Rh 54.7(6)
C2 C1 C6 C5 -5.3(10)
C7 C1 C6 C5 179.1(6)
Rh C1 C6 C5 54.3(6)
C2 C1 C6 Rh -59.6(5)
C7 C1 C6 Rh 124.8(6)
C20 Rh C6 C5 43.5(13)
C21^ Rh C6 C5 22.9(15)
C20^ Rh C6 C5 52.1(7)
C21 Rh C6 C5 -28.0(17)
P1 Rh C6 C5 152.0(4)
C1 Rh C6 C5 -132.4(6)
C4 Rh C6 C5 -29.1(5)
C3 Rh C6 C5 -66.0(5)
C2 Rh C6 C5 -101.4(5)
C20 Rh C6 C1 175.9(13)
C21^ Rh C6 C1 155.3(14)
C20^ Rh C6 C1 -175.5(7)
C21 Rh C6 C1 104.4(17)
P1 Rh C6 C1 -75.6(4)
C4 Rh C6 C1 103.2(5)
C3 Rh C6 C1 66.4(4)
C2 Rh C6 C1 31.0(4)
C5 Rh C6 C1 132.4(6)
C6 C1 C7 C8 -61.2(8)
C2 C1 C7 C8 123.2(7)
Rh C1 C7 C8 31.3(8)
C1 C7 C8 C9 -66.7(7)
C7 C8 C9 P1 75.7(7)
C10 P1 C9 C8 -165.9(5)
C11 P1 C9 C8 85.9(5)
Rh P1 C9 C8 -41.8(6)
C9 P1 C10 C13 67.9(6)
C11 P1 C10 C13 175.0(5)
Rh P1 C10 C13 -53.8(6)
C9 P1 C10 C12 -58.3(6)
C11 P1 C10 C12 48.8(6)
Rh P1 C10 C12 -180.0(5)
C9 P1 C11 C14 -74.5(5)
C10 P1 C11 C14 178.2(5)
Rh P1 C11 C14 48.8(5)
C9 P1 C11 C15 156.8(6)
C10 P1 C11 C15 49.5(6)
Rh P1 C11 C15 -79.9(6)
C21^ Rh C20 C21 -12(5)
C20^ Rh C20 C21 -167(4)
P1 Rh C20 C21 97.7(17)
C1 Rh C20 C21 -121(7)
C4 Rh C20 C21 -88.0(17)
C3 Rh C20 C21 -53.4(19)
C2 Rh C20 C21 -30(3)
C5 Rh C20 C21 -123.2(16)
C6 Rh C20 C21 -148.2(11)
C21^ Rh C21 C20 8(3)
C20^ Rh C21 C20 6.0(18)
P1 Rh C21 C20 -83.7(18)
C1 Rh C21 C20 172.3(15)
C4 Rh C21 C20 97.4(18)
C3 Rh C21 C20 132.8(18)
C2 Rh C21 C20 161.8(17)
C5 Rh C21 C20 76.7(19)
C6 Rh C21 C20 96(2)
C20 Rh C20^ C21^ 10(3)
C21 Rh C20^ C21^ 1.3(16)
P1 Rh C20^ C21^ 95.3(14)
C1 Rh C20^ C21^ -161.7(13)
C4 Rh C20^ C21^ -93.5(15)
C3 Rh C20^ C21^ -68.4(16)
C2 Rh C20^ C21^ -72(2)
C5 Rh C20^ C21^ -129.2(14)
C6 Rh C20^ C21^ -156.2(13)
C20 Rh C21^ C20^ -16(5)
C21 Rh C21^ C20^ -177(3)
P1 Rh C21^ C20^ -86.9(13)
C1 Rh C21^ C20^ 143(3)
C4 Rh C21^ C20^ 89.9(14)
C3 Rh C21^ C20^ 125.8(13)
C2 Rh C21^ C20^ 150.1(11)
C5 Rh C21^ C20^ 58.9(15)
C6 Rh C21^ C20^ 45(2)
